data_1556537
loop_
_publ_author_name
'Morrison, Christine N.'
'Prosser, Kathleen E.'
'Stokes, Ryjul W.'
'Cordes, Anna'
'Metzler-Nolte, Nils'
'Cohen, Seth M.'

_publ_section_title
;
 Expanding medicinal chemistry into 3D space: metallofragments as 3D
 scaffolds for fragment-based drug discovery
;
_journal_issue 5
_journal_name_full 'Chemical Science'
_journal_page_first 1216
_journal_page_last 1225
_journal_paper_doi 10.1039/C9SC05586J
_journal_volume 11
_journal_year 2020
_chemical_formula_moiety 'C13 H9 N2 O5 Re'
_chemical_formula_sum 'C13 H9 N2 O5 Re'
_chemical_formula_weight 459.42
_space_group_crystal_system monoclinic
_space_group_IT_number 14
_space_group_name_Hall '-P 2ybc'
_space_group_name_H-M_alt 'P 1 21/c 1'
_atom_sites_solution_hydrogens geom
_atom_sites_solution_primary dual
_atom_sites_solution_secondary difmap
_audit_creation_date 2018-06-04
_audit_creation_method
;
Olex2 1.2-beta
(compiled 2018.05.29 svn.r3508 for OlexSys, GUI svn.r5506)
;
_audit_update_record
;
2019-10-29 deposited with the CCDC.	2019-12-12 downloaded from the CCDC.
;
_cell_angle_alpha 90
_cell_angle_beta 106.800(2)
_cell_angle_gamma 90
_cell_formula_units_Z 4
_cell_length_a 9.1929(5)
_cell_length_b 13.3161(7)
_cell_length_c 11.3352(6)
_cell_measurement_reflns_used 9925
_cell_measurement_temperature 100.0
_cell_measurement_theta_max 26.384
_cell_measurement_theta_min 2.314
_cell_volume 1328.36(12)
_computing_cell_refinement 'SAINT v8.38A (Bruker, 2017)'
_computing_data_collection 'APEX3 v2017.3-0 (Bruker, 2017)'
_computing_data_reduction 'SAINT v8.38A (Bruker, 2017)'
_computing_molecular_graphics 'Olex2 (Dolomanov et al., 2009)'
_computing_publication_material 'Olex2 (Dolomanov et al., 2009)'
_computing_structure_refinement 'ShelXL (Sheldrick, 2015)'
_computing_structure_solution 'ShelXT (Sheldrick, 2015)'
_diffrn_ambient_temperature 100.0
_diffrn_detector 'Bruker APEX-II CCD'
_diffrn_detector_area_resol_mean 7.9
_diffrn_detector_type 'CCD Area Detector'
_diffrn_measured_fraction_theta_full 1.000
_diffrn_measured_fraction_theta_max 0.997
_diffrn_measurement_device 'Kappa Four-Circle Diffractometer'
_diffrn_measurement_device_type 'Bruker X8 APEX II'
_diffrn_measurement_method '\w and \f scans'
_diffrn_radiation_monochromator graphite
_diffrn_radiation_probe x-ray
_diffrn_radiation_type MoK\a
_diffrn_radiation_wavelength 0.71073
_diffrn_reflns_av_R_equivalents 0.0373
_diffrn_reflns_av_unetI/netI 0.0197
_diffrn_reflns_Laue_measured_fraction_full 1.000
_diffrn_reflns_Laue_measured_fraction_max 0.997
_diffrn_reflns_limit_h_max 11
_diffrn_reflns_limit_h_min -11
_diffrn_reflns_limit_k_max 16
_diffrn_reflns_limit_k_min -16
_diffrn_reflns_limit_l_max 13
_diffrn_reflns_limit_l_min -14
_diffrn_reflns_number 25383
_diffrn_reflns_point_group_measured_fraction_full 1.000
_diffrn_reflns_point_group_measured_fraction_max 0.997
_diffrn_reflns_theta_full 25.000
_diffrn_reflns_theta_max 26.404
_diffrn_reflns_theta_min 2.314
_diffrn_source 'sealed tube'
_diffrn_source_type fine-focus
_diffrn_standards_number 0
_exptl_absorpt_coefficient_mu 9.171
_exptl_absorpt_correction_T_max 0.0932
_exptl_absorpt_correction_T_min 0.0572
_exptl_absorpt_correction_type multi-scan
_exptl_absorpt_process_details
'SADABS-2016/2 (Bruker,2016/2) was used for absorption correction. wR2(int) was 0.0924 before and 0.0459 after correction. The Ratio of minimum to maximum transmission is 0.6137. The \l/2 correction factor is Not present.'
_exptl_crystal_colour 'Light Yellow'
_exptl_crystal_colour_modifier light
_exptl_crystal_colour_primary yellow
_exptl_crystal_density_diffrn 2.297
_exptl_crystal_description Block
_exptl_crystal_F_000 864
_exptl_crystal_recrystallization_method 'Re-crystallisation from solvent: DCM, hexanes'
_exptl_crystal_size_max 0.131
_exptl_crystal_size_mid 0.106
_exptl_crystal_size_min 0.094
_refine_diff_density_max 0.404
_refine_diff_density_min -0.587
_refine_diff_density_rms 0.089
_refine_ls_extinction_method none
_refine_ls_goodness_of_fit_ref 1.068
_refine_ls_hydrogen_treatment constr
_refine_ls_matrix_type full
_refine_ls_number_parameters 191
_refine_ls_number_reflns 2729
_refine_ls_number_restraints 0
_refine_ls_restrained_S_all 1.068
_refine_ls_R_factor_all 0.0175
_refine_ls_R_factor_gt 0.0145
_refine_ls_shift/su_max 0.001
_refine_ls_shift/su_mean 0.000
_refine_ls_structure_factor_coef Fsqd
_refine_ls_weighting_details 'w=1/[\s^2^(Fo^2^)+(0.0073P)^2^+1.6265P] where P=(Fo^2^+2Fc^2^)/3'
_refine_ls_weighting_scheme calc
_refine_ls_wR_factor_gt 0.0302
_refine_ls_wR_factor_ref 0.0309
_reflns_Friedel_coverage 0.000
_reflns_number_gt 2508
_reflns_number_total 2729
_reflns_threshold_expression 'I > 2\s(I)'
_cod_data_source_file c9sc05586j2.cif
_cod_data_source_block K8
_cod_depositor_comments
;
The following automatic conversions were performed:

data item '_diffrn_radiation_probe' value 'X-ray' was changed to
'x-ray' in accordance with the
/home/data/users/saulius/crontab/automatic-downloads/rss-feeds/RSC/lib/dictionaries/cif_core.dic
dictionary named 'cif_core.dic' version 2.4.2 last updated on
2011-04-26.

data item '_exptl_crystal_colour_modifier' value 'Light' was changed
to 'light' in accordance with the
/home/data/users/saulius/crontab/automatic-downloads/rss-feeds/RSC/lib/dictionaries/cif_core.dic
dictionary named 'cif_core.dic' version 2.4.2 last updated on
2011-04-26.

data item '_exptl_crystal_colour_primary' value 'Yellow' was changed
to 'yellow' in accordance with the
/home/data/users/saulius/crontab/automatic-downloads/rss-feeds/RSC/lib/dictionaries/cif_core.dic
dictionary named 'cif_core.dic' version 2.4.2 last updated on
2011-04-26.

Automatic conversion script
Id: cif_fix_values 7556 2019-12-06 15:28:31Z antanas 

 Adding full bibliography for 1556536--1556540.cif.

 Adding full bibliography for 1556536--1556540.cif.
;
_cod_database_code 1556537
_shelx_shelxl_version_number 2018/3
_shelx_space_group_comment
;
The symmetry employed for this shelxl refinement is uniquely defined
by the following loop, which should always be used as a source of
symmetry information in preference to the above space-group names.
They are only intended as comments.
;
_shelx_estimated_absorpt_t_max 0.479
_shelx_estimated_absorpt_t_min 0.380
_olex2_refinement_description
;
1. Fixed Uiso
 At 1.2 times of:
  All C(H) groups, All C(H,H) groups
2. Shared sites
{C4, N2B}
{C4B, N2}
3. Uiso/Uaniso restraints and constraints
Uanis(C4) = Uanis(N2B)
Uanis(C4B) = Uanis(N2)
4. Others
 Sof(N2B)=Sof(H5B)=Sof(H8B)=Sof(C4B)=1-FVAR(1)
 Sof(N2)=Sof(H5A)=Sof(H8A)=Sof(C4)=FVAR(1)
5.a Aromatic/amide H refined with riding coordinates:
 C5(H5A), C5(H5B), C6(H6), C7(H7), C8(H8A), C8(H8B), C9(H9), C10(H10),
 C11(H11), C12(H12), C13(H13)
;
_olex2_submission_special_instructions 'No special instructions were received'

loop_
_space_group_symop_operation_xyz
'x, y, z'
'-x, y+1/2, -z+1/2'
'-x, -y, -z'
'x, -y-1/2, z-1/2'

loop_
_atom_site_label
_atom_site_type_symbol
_atom_site_fract_x
_atom_site_fract_y
_atom_site_fract_z
_atom_site_U_iso_or_equiv
_atom_site_adp_type
_atom_site_occupancy
_atom_site_site_symmetry_order
_atom_site_calc_flag
_atom_site_refinement_flags_posn
_atom_site_refinement_flags_occupancy
_atom_site_disorder_assembly
_atom_site_disorder_group
Re1 Re 0.33901(2) 0.52165(2) 0.27449(2) 0.01268(4) Uani 1 1 d . . . .
O1 O 0.4872(2) 0.31659(14) 0.35439(19) 0.0213(5) Uani 1 1 d . . . .
O2 O 0.1678(2) 0.49735(15) 0.46784(18) 0.0216(5) Uani 1 1 d . . . .
O3 O 0.0588(2) 0.41824(15) 0.10452(18) 0.0229(5) Uani 1 1 d . . . .
O4 O 0.5433(2) 0.59874(14) 0.36732(16) 0.0151(4) Uani 1 1 d . . . .
O5 O 0.4432(2) 0.55020(14) 0.13266(17) 0.0167(4) Uani 1 1 d . . . .
N1 N 0.2624(3) 0.67963(17) 0.2424(2) 0.0143(5) Uani 1 1 d . . . .
N2 N 0.6288(3) 0.61986(18) 0.2958(2) 0.0143(6) Uani 0.36(2) 1 d . P A 1
N2B N 0.5799(3) 0.59289(17) 0.1749(2) 0.0145(6) Uani 0.64(2) 1 d . P A 2
C1 C 0.4303(3) 0.3922(2) 0.3215(2) 0.0155(6) Uani 1 1 d . . . .
C2 C 0.2381(3) 0.50683(19) 0.3986(3) 0.0163(6) Uani 1 1 d . . . .
C3 C 0.1639(3) 0.4580(2) 0.1697(3) 0.0163(6) Uani 1 1 d . . . .
C5 C 0.6681(3) 0.6085(2) 0.0966(3) 0.0167(6) Uani 1 1 d . . . .
H5A H 0.632962 0.587434 0.013067 0.020 Uiso 0.36(2) 1 calc R P A 1
H5B H 0.632962 0.587434 0.013067 0.020 Uiso 0.64(2) 1 calc R P A 2
C6 C 0.8059(3) 0.6545(2) 0.1397(3) 0.0198(6) Uani 1 1 d . . . .
H6 H 0.868083 0.664345 0.086740 0.024 Uiso 1 1 calc R . . .
C7 C 0.8554(3) 0.6870(2) 0.2621(3) 0.0194(6) Uani 1 1 d . . . .
H7 H 0.949789 0.720888 0.291924 0.023 Uiso 1 1 calc R . . .
C8 C 0.7669(3) 0.6696(2) 0.3392(3) 0.0173(6) Uani 1 1 d . . . .
H8A H 0.800295 0.691741 0.422369 0.021 Uiso 0.36(2) 1 calc R P A 1
H8B H 0.800295 0.691741 0.422369 0.021 Uiso 0.64(2) 1 calc R P A 2
C9 C 0.3009(3) 0.7448(2) 0.3370(3) 0.0177(6) Uani 1 1 d . . . .
H9 H 0.360558 0.721336 0.415119 0.021 Uiso 1 1 calc R . . .
C10 C 0.2574(3) 0.8446(2) 0.3252(3) 0.0189(6) Uani 1 1 d . . . .
H10 H 0.286381 0.888586 0.393977 0.023 Uiso 1 1 calc R . . .
C11 C 0.1706(3) 0.8793(2) 0.2110(3) 0.0197(6) Uani 1 1 d . . . .
H11 H 0.138503 0.947317 0.200300 0.024 Uiso 1 1 calc R . . .
C12 C 0.1319(3) 0.8127(2) 0.1133(3) 0.0182(6) Uani 1 1 d . . . .
H12 H 0.072927 0.834601 0.034159 0.022 Uiso 1 1 calc R . . .
C13 C 0.1794(3) 0.7145(2) 0.1317(3) 0.0165(6) Uani 1 1 d . . . .
H13 H 0.152663 0.669471 0.063826 0.020 Uiso 1 1 calc R . . .
C4 C 0.5799(3) 0.59289(17) 0.1749(2) 0.0145(6) Uani 0.36(2) 1 d . P A 1
C4B C 0.6288(3) 0.61986(18) 0.2958(2) 0.0143(6) Uani 0.64(2) 1 d . P A 2

loop_
_atom_site_aniso_label
_atom_site_aniso_U_11
_atom_site_aniso_U_22
_atom_site_aniso_U_33
_atom_site_aniso_U_23
_atom_site_aniso_U_13
_atom_site_aniso_U_12
Re1 0.01222(6) 0.01349(6) 0.01244(6) -0.00028(4) 0.00373(4) -0.00110(5)
O1 0.0192(11) 0.0165(10) 0.0271(11) -0.0007(9) 0.0050(9) 0.0019(9)
O2 0.0243(12) 0.0242(11) 0.0196(11) 0.0019(8) 0.0115(9) 0.0020(9)
O3 0.0201(11) 0.0269(12) 0.0193(11) -0.0004(9) 0.0017(9) -0.0072(9)
O4 0.0123(10) 0.0188(10) 0.0146(10) -0.0005(8) 0.0045(8) -0.0022(8)
O5 0.0141(10) 0.0223(10) 0.0140(10) -0.0033(8) 0.0043(8) -0.0068(8)
N1 0.0126(12) 0.0172(12) 0.0144(11) 0.0002(9) 0.0061(10) -0.0016(10)
N2 0.0131(14) 0.0138(13) 0.0158(13) -0.0006(10) 0.0038(11) 0.0000(10)
N2B 0.0144(13) 0.0132(12) 0.0155(13) 0.0002(10) 0.0040(10) -0.0007(10)
C1 0.0123(14) 0.0197(15) 0.0151(14) -0.0035(12) 0.0049(11) -0.0038(12)
C2 0.0180(15) 0.0117(13) 0.0175(14) -0.0009(11) 0.0022(12) 0.0009(11)
C3 0.0174(15) 0.0166(14) 0.0168(14) 0.0022(11) 0.0080(12) 0.0014(12)
C5 0.0183(15) 0.0176(14) 0.0151(14) 0.0002(11) 0.0066(12) -0.0006(12)
C6 0.0193(16) 0.0209(15) 0.0230(15) 0.0017(12) 0.0119(13) -0.0025(13)
C7 0.0136(15) 0.0187(14) 0.0241(16) 0.0027(12) 0.0027(12) -0.0025(12)
C8 0.0184(16) 0.0157(14) 0.0163(14) -0.0025(11) 0.0027(12) -0.0012(12)
C9 0.0172(15) 0.0193(14) 0.0168(14) -0.0001(11) 0.0055(12) -0.0014(12)
C10 0.0206(16) 0.0181(14) 0.0204(15) -0.0037(12) 0.0097(13) -0.0023(12)
C11 0.0169(15) 0.0166(14) 0.0276(16) 0.0043(12) 0.0098(13) -0.0008(12)
C12 0.0110(14) 0.0224(15) 0.0182(15) 0.0052(12) -0.0007(12) -0.0018(12)
C13 0.0131(14) 0.0209(15) 0.0151(14) -0.0004(11) 0.0031(11) -0.0057(12)
C4 0.0144(13) 0.0132(12) 0.0155(13) 0.0002(10) 0.0040(10) -0.0007(10)
C4B 0.0131(14) 0.0138(13) 0.0158(13) -0.0006(10) 0.0038(11) 0.0000(10)

loop_
_atom_type_symbol
_atom_type_description
_atom_type_scat_dispersion_real
_atom_type_scat_dispersion_imag
_atom_type_scat_source
C C 0.0033 0.0016 'International Tables Vol C Tables 4.2.6.8 and 6.1.1.4'
H H 0.0000 0.0000 'International Tables Vol C Tables 4.2.6.8 and 6.1.1.4'
N N 0.0061 0.0033 'International Tables Vol C Tables 4.2.6.8 and 6.1.1.4'
O O 0.0106 0.0060 'International Tables Vol C Tables 4.2.6.8 and 6.1.1.4'
Re Re -1.0185 7.2310 'International Tables Vol C Tables 4.2.6.8 and 6.1.1.4'

loop_
_geom_angle_atom_site_label_1
_geom_angle_atom_site_label_2
_geom_angle_atom_site_label_3
_geom_angle
O4 Re1 N1 79.43(8)
O5 Re1 O4 76.26(7)
O5 Re1 N1 84.11(8)
C1 Re1 O4 92.48(9)
C1 Re1 O5 96.52(10)
C1 Re1 N1 171.52(10)
C2 Re1 O4 103.44(10)
C2 Re1 O5 175.24(9)
C2 Re1 N1 91.16(10)
C2 Re1 C1 88.23(11)
C3 Re1 O4 171.47(9)
C3 Re1 O5 95.32(10)
C3 Re1 N1 98.58(10)
C3 Re1 C1 89.79(11)
C3 Re1 C2 84.84(12)
N2 O4 Re1 113.44(15)
C4B O4 Re1 113.44(15)
N2B O5 Re1 112.80(15)
C4 O5 Re1 112.80(15)
C9 N1 Re1 118.95(18)
C9 N1 C13 117.9(2)
C13 N1 Re1 123.19(18)
O4 N2 C8 122.2(2)
O4 N2 C4 118.9(2)
C4 N2 C8 118.9(2)
O5 N2B C5 120.0(2)
O5 N2B C4B 118.4(2)
C4B N2B C5 121.5(2)
O1 C1 Re1 177.1(2)
O2 C2 Re1 175.4(2)
O3 C3 Re1 178.6(3)
N2B C5 H5B 120.2
C6 C5 N2B 119.7(3)
C6 C5 H5A 120.2
C6 C5 H5B 120.2
C6 C5 C4 119.7(3)
C4 C5 H5A 120.2
C5 C6 H6 120.1
C5 C6 C7 119.7(3)
C7 C6 H6 120.1
C6 C7 H7 120.1
C8 C7 C6 119.8(3)
C8 C7 H7 120.1
N2 C8 H8A 119.9
C7 C8 N2 120.2(3)
C7 C8 H8A 119.9
C7 C8 H8B 119.9
C7 C8 C4B 120.2(3)
C4B C8 H8B 119.9
N1 C9 H9 118.6
N1 C9 C10 122.8(3)
C10 C9 H9 118.6
C9 C10 H10 120.6
C9 C10 C11 118.8(3)
C11 C10 H10 120.6
C10 C11 H11 120.7
C12 C11 C10 118.6(3)
C12 C11 H11 120.7
C11 C12 H12 120.3
C13 C12 C11 119.4(3)
C13 C12 H12 120.3
N1 C13 C12 122.5(3)
N1 C13 H13 118.7
C12 C13 H13 118.7
O5 C4 N2 118.4(2)
O5 C4 C5 120.0(2)
N2 C4 C5 121.5(2)
O4 C4B N2B 118.9(2)
O4 C4B C8 122.2(2)
N2B C4B C8 118.9(2)

loop_
_geom_bond_atom_site_label_1
_geom_bond_atom_site_label_2
_geom_bond_distance
Re1 O4 2.1318(18)
Re1 O5 2.1302(18)
Re1 N1 2.215(2)
Re1 C1 1.923(3)
Re1 C2 1.906(3)
Re1 C3 1.901(3)
O1 C1 1.147(3)
O2 C2 1.158(3)
O3 C3 1.160(3)
O4 N2 1.313(3)
O4 C4B 1.313(3)
O5 N2B 1.335(3)
O5 C4 1.335(3)
N1 C9 1.345(3)
N1 C13 1.348(3)
N2 C8 1.390(4)
N2 C4 1.362(3)
N2B C5 1.380(4)
N2B C4B 1.362(3)
C5 H5A 0.9500
C5 H5B 0.9500
C5 C6 1.364(4)
C5 C4 1.380(4)
C6 H6 0.9500
C6 C7 1.398(4)
C7 H7 0.9500
C7 C8 1.374(4)
C8 H8A 0.9500
C8 H8B 0.9500
C8 C4B 1.390(4)
C9 H9 0.9500
C9 C10 1.383(4)
C10 H10 0.9500
C10 C11 1.388(4)
C11 H11 0.9500
C11 C12 1.382(4)
C12 H12 0.9500
C12 C13 1.376(4)
C13 H13 0.9500
